data_2231922
loop_
_publ_author_name
'Li, Fu-An'
'Xu, Fu'
'Hu, Xiao-Ming'

_publ_section_title
;
 Bis(\m-3-chlorobenzene-1,2-dicarboxylato-\k^2^<i>O</i>^2^:<i>O</i>^2^)bis[diaqua(5,5'-dimethyl-2,2'-bipyridine-\k^2^<i>N</i>,<i>N</i>')copper(II)]
;
_journal_coeditor_code HY2462
_journal_issue 10
_journal_name_full 'Acta Crystallographica Section E'
_journal_page_first m1366
_journal_paper_doi 10.1107/S1600536811035112
_journal_volume 67
_journal_year 2011
_chemical_formula_iupac '[Cu2 (C8 H3 Cl O4)2 (C12 H12 N2)2 (H2 O)4]'
_chemical_formula_moiety 'C40 H38 Cl2 Cu2 N4 O12'
_chemical_formula_sum 'C40 H38 Cl2 Cu2 N4 O12'
_chemical_formula_weight 964.72
_chemical_name_systematic
;
Bis(\m-3-chlorobenzene-1,2-dicarboxylato-
\k^2^<i>O</i>^2^:<i>O</i>^2^)bis[diaqua(5,5'-dimethyl-2,2'-bipyridine-
\k^2^<i>N</i>,<i>N</i>')copper(II)]
;
_space_group_IT_number 14
_symmetry_cell_setting monoclinic
_symmetry_space_group_name_Hall '-P 2ybc'
_symmetry_space_group_name_H-M 'P 1 21/c 1'
_atom_sites_solution_hydrogens geom
_atom_sites_solution_primary direct
_atom_sites_solution_secondary difmap
_audit_creation_method SHELXL-97
_cell_angle_alpha 90.00
_cell_angle_beta 124.806(5)
_cell_angle_gamma 90.00
_cell_formula_units_Z 2
_cell_length_a 11.6908(7)
_cell_length_b 11.8643(6)
_cell_length_c 17.2869(13)
_cell_measurement_reflns_used 2332
_cell_measurement_temperature 296(2)
_cell_measurement_theta_max 29.26
_cell_measurement_theta_min 2.95
_cell_volume 1968.8(2)
_computing_cell_refinement 'SAINT (Bruker, 2007)'
_computing_data_collection 'APEX2 (Bruker, 2007)'
_computing_data_reduction 'SAINT (Bruker, 2007)'
_computing_molecular_graphics 'DIAMOND (Brandenburg, 1999)'
_computing_publication_material 'SHELXTL (Sheldrick, 2008)'
_computing_structure_refinement 'SHELXTL (Sheldrick, 2008)'
_computing_structure_solution 'SHELXTL (Sheldrick, 2008)'
_diffrn_ambient_temperature 296(2)
_diffrn_measured_fraction_theta_full 0.997
_diffrn_measured_fraction_theta_max 0.997
_diffrn_measurement_device_type 'Bruker APEXII CCD'
_diffrn_measurement_method '\f and \w'
_diffrn_radiation_monochromator graphite
_diffrn_radiation_source 'fine-focus sealed tube'
_diffrn_radiation_type MoK\a
_diffrn_radiation_wavelength 0.71073
_diffrn_reflns_av_R_equivalents 0.0298
_diffrn_reflns_av_sigmaI/netI 0.0454
_diffrn_reflns_limit_h_max 12
_diffrn_reflns_limit_h_min -13
_diffrn_reflns_limit_k_max 14
_diffrn_reflns_limit_k_min -13
_diffrn_reflns_limit_l_max 20
_diffrn_reflns_limit_l_min -19
_diffrn_reflns_number 7602
_diffrn_reflns_theta_full 25.00
_diffrn_reflns_theta_max 25.00
_diffrn_reflns_theta_min 2.96
_exptl_absorpt_coefficient_mu 1.287
_exptl_absorpt_correction_T_max 0.7921
_exptl_absorpt_correction_T_min 0.7738
_exptl_absorpt_correction_type multi-scan
_exptl_absorpt_process_details '(SADABS; Bruker, 2001)'
_exptl_crystal_colour green
_exptl_crystal_density_diffrn 1.627
_exptl_crystal_density_method 'not measured'
_exptl_crystal_description block
_exptl_crystal_F_000 988
_exptl_crystal_size_max 0.21
_exptl_crystal_size_mid 0.20
_exptl_crystal_size_min 0.19
_refine_diff_density_max 0.344
_refine_diff_density_min -0.290
_refine_ls_extinction_method none
_refine_ls_goodness_of_fit_ref 1.074
_refine_ls_hydrogen_treatment constr
_refine_ls_matrix_type full
_refine_ls_number_parameters 273
_refine_ls_number_reflns 3450
_refine_ls_number_restraints 0
_refine_ls_restrained_S_all 1.074
_refine_ls_R_factor_all 0.0474
_refine_ls_R_factor_gt 0.0363
_refine_ls_shift/su_max 0.001
_refine_ls_shift/su_mean 0.000
_refine_ls_structure_factor_coef Fsqd
_refine_ls_weighting_details 'calc w=1/[\s^2^(Fo^2^)+(0.0451P)^2^] where P=(Fo^2^+2Fc^2^)/3'
_refine_ls_weighting_scheme calc
_refine_ls_wR_factor_gt 0.0890
_refine_ls_wR_factor_ref 0.0943
_reflns_number_gt 2845
_reflns_number_total 3450
_reflns_threshold_expression I>2\s(I)
_cod_data_source_file hy2462.cif
_cod_data_source_block I
_cod_original_sg_symbol_H-M 'P 21/c'
_cod_database_code 2231922
_cod_database_fobs_code 2231922

loop_
_symmetry_equiv_pos_as_xyz
'x, y, z'
'-x, y+1/2, -z+1/2'
'-x, -y, -z'
'x, -y-1/2, z-1/2'

loop_
_atom_site_type_symbol
_atom_site_label
_atom_site_fract_x
_atom_site_fract_y
_atom_site_fract_z
_atom_site_U_iso_or_equiv
_atom_site_adp_type
_atom_site_calc_flag
_atom_site_refinement_flags
_atom_site_occupancy
_atom_site_symmetry_multiplicity
Cu Cu1 0.00030(3) 0.85763(3) 0.53560(2) 0.02829(13) Uani d . 1 1
O O1 0.2700(2) 0.90830(15) 0.72939(15) 0.0422(5) Uani d . 1 1
O O2 0.11583(17) 0.99350(14) 0.59290(12) 0.0273(4) Uani d . 1 1
O O3 0.0506(2) 1.03936(16) 0.73724(14) 0.0417(5) Uani d . 1 1
O O4 0.0696(2) 1.19348(17) 0.81467(15) 0.0481(6) Uani d . 1 1
O O1W -0.08536(18) 0.88808(15) 0.60396(13) 0.0323(4) Uani d . 1 1
H H1WA -0.0475 0.9459 0.6386 0.048 Uiso d R 1 1
H H1WB -0.0733 0.8317 0.6382 0.048 Uiso d R 1 1
O O2W 0.1570(2) 0.69797(18) 0.67213(17) 0.0595(7) Uani d . 1 1
H H2WA 0.2298 0.7286 0.7187 0.089 Uiso d R 1 1
H H2WB 0.1093 0.6695 0.6903 0.089 Uiso d R 1 1
N N1 0.0910(2) 0.80054(17) 0.47615(15) 0.0283(5) Uani d . 1 1
N N2 -0.1213(2) 0.72318(17) 0.47124(15) 0.0291(5) Uani d . 1 1
C C1 0.2153(3) 0.9926(2) 0.68096(18) 0.0275(6) Uani d . 1 1
C C2 0.1059(3) 1.1301(2) 0.77408(19) 0.0294(6) Uani d . 1 1
C C3 0.2744(3) 1.1063(2) 0.72625(18) 0.0262(6) Uani d . 1 1
C C4 0.2292(3) 1.1679(2) 0.77316(19) 0.0313(7) Uani d . 1 1
C C5 0.2972(3) 1.2677(2) 0.8182(2) 0.0442(8) Uani d . 1 1
H H5 0.2670 1.3091 0.8490 0.053 Uiso calc R 1 1
C C6 0.4079(4) 1.3067(3) 0.8183(2) 0.0535(9) Uani d . 1 1
H H6 0.4529 1.3728 0.8501 0.064 Uiso calc R 1 1
C C7 0.4520(3) 1.2485(3) 0.7716(2) 0.0438(8) Uani d . 1 1
H H7 0.5257 1.2751 0.7704 0.053 Uiso calc R 1 1
C C8 0.3848(3) 1.1490(2) 0.7262(2) 0.0332(7) Uani d . 1 1
C C9 0.1929(3) 0.8511(2) 0.47533(19) 0.0329(7) Uani d . 1 1
H H9 0.2267 0.9196 0.5066 0.040 Uiso calc R 1 1
C C10 0.2500(3) 0.8080(3) 0.4313(2) 0.0430(8) Uani d . 1 1
C C11 0.3573(4) 0.8730(3) 0.4275(3) 0.0691(11) Uani d . 1 1
H H11A 0.3784 0.9420 0.4621 0.104 Uiso calc R 1 1
H H11B 0.3214 0.8898 0.3631 0.104 Uiso calc R 1 1
H H11C 0.4405 0.8287 0.4548 0.104 Uiso calc R 1 1
C C12 0.2011(3) 0.7028(3) 0.3883(2) 0.0457(8) Uani d . 1 1
H H12 0.2390 0.6687 0.3593 0.055 Uiso calc R 1 1
C C13 0.0978(3) 0.6501(2) 0.3887(2) 0.0432(8) Uani d . 1 1
H H13 0.0651 0.5803 0.3599 0.052 Uiso calc R 1 1
C C14 0.0421(3) 0.7003(2) 0.43179(18) 0.0290(6) Uani d . 1 1
C C15 -0.0748(3) 0.6550(2) 0.43229(19) 0.0317(7) Uani d . 1 1
C C16 -0.1362(3) 0.5512(2) 0.3958(2) 0.0435(8) Uani d . 1 1
H H16 -0.1047 0.5051 0.3682 0.052 Uiso calc R 1 1
C C17 -0.2437(3) 0.5169(2) 0.4008(2) 0.0482(9) Uani d . 1 1
H H17 -0.2842 0.4467 0.3772 0.058 Uiso calc R 1 1
C C18 -0.2924(3) 0.5854(2) 0.4403(2) 0.0398(7) Uani d . 1 1
C C19 -0.4090(3) 0.5521(3) 0.4481(3) 0.0620(10) Uani d . 1 1
H H19A -0.4961 0.5765 0.3929 0.093 Uiso calc R 1 1
H H19B -0.3959 0.5867 0.5028 0.093 Uiso calc R 1 1
H H19C -0.4099 0.4716 0.4536 0.093 Uiso calc R 1 1
C C20 -0.2279(3) 0.6894(2) 0.4739(2) 0.0353(7) Uani d . 1 1
H H20 -0.2605 0.7379 0.4995 0.042 Uiso calc R 1 1
Cl Cl1 0.44008(8) 1.07793(7) 0.66549(6) 0.0534(2) Uani d . 1 1

loop_
_atom_site_aniso_label
_atom_site_aniso_U_11
_atom_site_aniso_U_22
_atom_site_aniso_U_33
_atom_site_aniso_U_12
_atom_site_aniso_U_13
_atom_site_aniso_U_23
Cu1 0.0343(2) 0.0238(2) 0.0340(2) -0.00589(14) 0.02376(18) -0.00736(15)
O1 0.0441(12) 0.0252(10) 0.0467(13) 0.0041(10) 0.0196(10) 0.0063(10)
O2 0.0310(10) 0.0261(9) 0.0260(10) -0.0061(8) 0.0170(9) -0.0060(9)
O3 0.0569(13) 0.0368(11) 0.0489(13) -0.0175(10) 0.0405(11) -0.0177(10)
O4 0.0625(14) 0.0416(12) 0.0574(15) 0.0008(11) 0.0444(13) -0.0117(11)
O1W 0.0441(11) 0.0252(9) 0.0366(11) -0.0045(9) 0.0284(10) -0.0031(9)
O2W 0.0635(15) 0.0554(14) 0.0714(17) -0.0126(12) 0.0455(14) -0.0206(13)
N1 0.0357(13) 0.0248(12) 0.0271(12) 0.0010(10) 0.0194(11) -0.0024(10)
N2 0.0336(13) 0.0242(11) 0.0271(12) -0.0014(10) 0.0159(11) 0.0003(10)
C1 0.0281(14) 0.0294(14) 0.0321(16) -0.0001(12) 0.0213(13) -0.0032(13)
C2 0.0386(16) 0.0265(14) 0.0246(14) 0.0025(13) 0.0190(13) 0.0014(12)
C3 0.0278(14) 0.0233(13) 0.0202(13) -0.0004(12) 0.0094(12) 0.0033(12)
C4 0.0399(16) 0.0258(13) 0.0260(15) -0.0024(13) 0.0175(13) -0.0008(13)
C5 0.062(2) 0.0355(16) 0.0428(19) -0.0137(16) 0.0344(17) -0.0129(15)
C6 0.073(2) 0.0365(17) 0.056(2) -0.0237(17) 0.040(2) -0.0156(17)
C7 0.0390(16) 0.0455(18) 0.0418(19) -0.0152(15) 0.0200(15) -0.0018(16)
C8 0.0296(15) 0.0365(15) 0.0323(16) 0.0012(13) 0.0170(13) 0.0029(14)
C9 0.0379(16) 0.0341(15) 0.0286(15) 0.0016(13) 0.0200(14) -0.0002(13)
C10 0.0429(18) 0.057(2) 0.0355(17) 0.0078(16) 0.0265(15) 0.0077(16)
C11 0.066(2) 0.099(3) 0.069(3) -0.013(2) 0.055(2) -0.007(2)
C12 0.056(2) 0.056(2) 0.0368(18) 0.0155(17) 0.0341(17) 0.0012(16)
C13 0.061(2) 0.0343(16) 0.0388(18) 0.0077(15) 0.0313(17) -0.0042(15)
C14 0.0376(16) 0.0250(14) 0.0227(14) 0.0053(12) 0.0162(13) 0.0025(12)
C15 0.0393(17) 0.0251(14) 0.0233(14) 0.0022(13) 0.0134(13) 0.0021(12)
C16 0.057(2) 0.0276(15) 0.0389(18) -0.0044(15) 0.0233(16) -0.0087(14)
C17 0.050(2) 0.0288(15) 0.0441(19) -0.0129(15) 0.0141(16) -0.0029(15)
C18 0.0358(16) 0.0363(16) 0.0326(16) -0.0078(14) 0.0109(14) 0.0044(15)
C19 0.050(2) 0.058(2) 0.067(2) -0.0219(18) 0.0273(19) -0.002(2)
C20 0.0314(15) 0.0360(15) 0.0314(16) -0.0018(13) 0.0138(13) 0.0011(14)
Cl1 0.0504(5) 0.0573(5) 0.0724(6) -0.0032(4) 0.0468(5) -0.0078(5)

loop_
_atom_type_symbol
_atom_type_description
_atom_type_scat_dispersion_real
_atom_type_scat_dispersion_imag
_atom_type_scat_source
C C 0.0033 0.0016 'International Tables Vol C Tables 4.2.6.8 and 6.1.1.4'
H H 0.0000 0.0000 'International Tables Vol C Tables 4.2.6.8 and 6.1.1.4'
Cl Cl 0.1484 0.1585 'International Tables Vol C Tables 4.2.6.8 and 6.1.1.4'
Cu Cu 0.3201 1.2651 'International Tables Vol C Tables 4.2.6.8 and 6.1.1.4'
N N 0.0061 0.0033 'International Tables Vol C Tables 4.2.6.8 and 6.1.1.4'
O O 0.0106 0.0060 'International Tables Vol C Tables 4.2.6.8 and 6.1.1.4'

loop_
_geom_angle_atom_site_label_1
_geom_angle_atom_site_label_2
_geom_angle_atom_site_label_3
_geom_angle_site_symmetry_3
_geom_angle
O2 Cu1 O1W . 89.18(7)
O2 Cu1 N1 . 97.18(8)
O1W Cu1 N1 . 170.06(8)
O2 Cu1 N2 . 177.20(8)
O1W Cu1 N2 . 92.09(9)
N1 Cu1 N2 . 81.90(9)
O2 Cu1 O2W . 101.68(7)
O1W Cu1 O2W . 85.94(7)
N1 Cu1 O2W . 85.29(8)
N2 Cu1 O2W . 80.91(8)
O1W Cu1 O2 3_576 101.31(7)
N1 Cu1 O2 3_576 87.77(8)
O2 Cu1 O2 3_576 75.02(7)
O2W Cu1 O2 3_576 171.88(8)
N2 Cu1 O2 3_576 102.28(7)
C1 O2 Cu1 . 119.12(17)
Cu1 O1W H1WA . 109.4
Cu1 O1W H1WB . 109.5
H1WA O1W H1WB . 109.5
Cu1 O2W H2WA . 109.5
Cu1 O2W H2WB . 109.5
H2WA O2W H2WB . 109.5
C9 N1 C14 . 118.6(2)
C9 N1 Cu1 . 126.69(18)
C14 N1 Cu1 . 114.75(18)
C20 N2 C15 . 119.2(2)
C20 N2 Cu1 . 127.0(2)
C15 N2 Cu1 . 113.24(18)
O1 C1 O2 . 125.7(2)
O1 C1 C3 . 117.9(2)
O2 C1 C3 . 116.3(2)
O3 C2 O4 . 124.6(3)
O3 C2 C4 . 118.4(2)
O4 C2 C4 . 117.0(2)
C8 C3 C4 . 118.0(2)
C8 C3 C1 . 118.4(2)
C4 C3 C1 . 123.6(2)
C5 C4 C3 . 119.0(3)
C5 C4 C2 . 119.3(3)
C3 C4 C2 . 121.7(2)
C6 C5 C4 . 121.7(3)
C6 C5 H5 . 119.2
C4 C5 H5 . 119.2
C7 C6 C5 . 120.1(3)
C7 C6 H6 . 120.0
C5 C6 H6 . 120.0
C6 C7 C8 . 118.8(3)
C6 C7 H7 . 120.6
C8 C7 H7 . 120.6
C7 C8 C3 . 122.5(3)
C7 C8 Cl1 . 118.1(2)
C3 C8 Cl1 . 119.4(2)
N1 C9 C10 . 123.9(3)
N1 C9 H9 . 118.1
C10 C9 H9 . 118.1
C9 C10 C12 . 116.7(3)
C9 C10 C11 . 121.1(3)
C12 C10 C11 . 122.1(3)
C10 C11 H11A . 109.5
C10 C11 H11B . 109.5
H11A C11 H11B . 109.5
C10 C11 H11C . 109.5
H11A C11 H11C . 109.5
H11B C11 H11C . 109.5
C13 C12 C10 . 120.1(3)
C13 C12 H12 . 120.0
C10 C12 H12 . 120.0
C12 C13 C14 . 120.0(3)
C12 C13 H13 . 120.0
C14 C13 H13 . 120.0
N1 C14 C13 . 120.7(3)
N1 C14 C15 . 114.3(2)
C13 C14 C15 . 125.0(3)
N2 C15 C16 . 120.6(3)
N2 C15 C14 . 115.1(2)
C16 C15 C14 . 124.3(3)
C17 C16 C15 . 119.5(3)
C17 C16 H16 . 120.3
C15 C16 H16 . 120.3
C16 C17 C18 . 120.7(3)
C16 C17 H17 . 119.7
C18 C17 H17 . 119.7
C17 C18 C20 . 116.9(3)
C17 C18 C19 . 123.0(3)
C20 C18 C19 . 120.1(3)
C18 C19 H19A . 109.5
C18 C19 H19B . 109.5
H19A C19 H19B . 109.5
C18 C19 H19C . 109.5
H19A C19 H19C . 109.5
H19B C19 H19C . 109.5
N2 C20 C18 . 123.1(3)
N2 C20 H20 . 118.4
C18 C20 H20 . 118.4

loop_
_geom_bond_atom_site_label_1
_geom_bond_atom_site_label_2
_geom_bond_site_symmetry_2
_geom_bond_distance
Cu1 O2 . 1.9689(16)
Cu1 O2 3_576 2.5406(17)
Cu1 N1 . 1.971(2)
Cu1 N2 . 2.000(2)
Cu1 O1W . 1.9700(19)
Cu1 O2W . 2.753(2)
O1 C1 . 1.224(3)
O2 C1 . 1.284(3)
O3 C2 . 1.230(3)
O4 C2 . 1.256(3)
O1W H1WA . 0.8500
O1W H1WB . 0.8500
O2W H2WA . 0.8500
O2W H2WB . 0.8500
N1 C9 . 1.341(3)
N1 C14 . 1.352(3)
N2 C20 . 1.334(3)
N2 C15 . 1.350(4)
C1 C3 . 1.514(4)
C2 C4 . 1.518(4)
C3 C8 . 1.387(4)
C3 C4 . 1.400(4)
C4 C5 . 1.390(4)
C5 C6 . 1.373(4)
C5 H5 . 0.9300
C6 C7 . 1.367(5)
C6 H6 . 0.9300
C7 C8 . 1.387(4)
C7 H7 . 0.9300
C8 Cl1 . 1.733(3)
C9 C10 . 1.366(4)
C9 H9 . 0.9300
C10 C12 . 1.397(4)
C10 C11 . 1.506(4)
C11 H11A . 0.9600
C11 H11B . 0.9600
C11 H11C . 0.9600
C12 C13 . 1.363(4)
C12 H12 . 0.9300
C13 C14 . 1.373(4)
C13 H13 . 0.9300
C14 C15 . 1.474(4)
C15 C16 . 1.382(4)
C16 C17 . 1.370(4)
C16 H16 . 0.9300
C17 C18 . 1.376(4)
C17 H17 . 0.9300
C18 C20 . 1.389(4)
C18 C19 . 1.498(4)
C19 H19A . 0.9600
C19 H19B . 0.9600
C19 H19C . 0.9600
C20 H20 . 0.9300

loop_
_geom_hbond_atom_site_label_D
_geom_hbond_atom_site_label_H
_geom_hbond_atom_site_label_A
_geom_hbond_site_symmetry_A
_geom_hbond_distance_DH
_geom_hbond_distance_HA
_geom_hbond_distance_DA
_geom_hbond_angle_DHA
O1W H1WA O3 . 0.85 1.79 2.622(3) 164
O1W H1WB O4 2_546 0.85 1.82 2.655(3) 167
O2W H2WA O1 . 0.85 2.17 2.731(3) 124
O2W H2WB O4 2_546 0.85 2.06 2.786(3) 143
C6 H6 Cl1 2_656 0.93 2.82 3.609(4) 144

loop_
_geom_torsion_atom_site_label_1
_geom_torsion_atom_site_label_2
_geom_torsion_atom_site_label_3
_geom_torsion_atom_site_label_4
_geom_torsion
O1W Cu1 O2 C1 71.57(19)
N1 Cu1 O2 C1 -100.76(19)
O2W Cu1 O2 C1 -14.12(19)
O2 Cu1 N1 C9 -3.7(2)
N2 Cu1 N1 C9 173.6(2)
O2W Cu1 N1 C9 -104.9(2)
O2 Cu1 N1 C14 176.77(18)
N2 Cu1 N1 C14 -5.90(18)
O2W Cu1 N1 C14 75.57(18)
O1W Cu1 N2 C20 7.1(2)
N1 Cu1 N2 C20 179.1(2)
O2W Cu1 N2 C20 92.6(2)
O1W Cu1 N2 C15 -163.93(18)
N1 Cu1 N2 C15 8.11(18)
O2W Cu1 N2 C15 -78.38(18)
Cu1 O2 C1 O1 19.6(4)
Cu1 O2 C1 C3 -164.18(17)
O1 C1 C3 C8 86.6(3)
O2 C1 C3 C8 -89.9(3)
O1 C1 C3 C4 -89.5(3)
O2 C1 C3 C4 94.0(3)
C8 C3 C4 C5 -0.7(4)
C1 C3 C4 C5 175.4(3)
C8 C3 C4 C2 177.8(2)
C1 C3 C4 C2 -6.1(4)
O3 C2 C4 C5 -177.1(3)
O4 C2 C4 C5 1.4(4)
O3 C2 C4 C3 4.5(4)
O4 C2 C4 C3 -177.1(3)
C3 C4 C5 C6 -0.5(5)
C2 C4 C5 C6 -179.0(3)
C4 C5 C6 C7 1.4(5)
C5 C6 C7 C8 -1.2(5)
C6 C7 C8 C3 0.0(5)
C6 C7 C8 Cl1 178.7(3)
C4 C3 C8 C7 0.9(4)
C1 C3 C8 C7 -175.4(3)
C4 C3 C8 Cl1 -177.8(2)
C1 C3 C8 Cl1 5.9(3)
C14 N1 C9 C10 0.7(4)
Cu1 N1 C9 C10 -178.8(2)
N1 C9 C10 C12 -2.5(4)
N1 C9 C10 C11 175.7(3)
C9 C10 C12 C13 2.2(5)
C11 C10 C12 C13 -176.0(3)
C10 C12 C13 C14 -0.2(5)
C9 N1 C14 C13 1.5(4)
Cu1 N1 C14 C13 -178.9(2)
C9 N1 C14 C15 -176.8(2)
Cu1 N1 C14 C15 2.8(3)
C12 C13 C14 N1 -1.7(4)
C12 C13 C14 C15 176.3(3)
C20 N2 C15 C16 -0.2(4)
Cu1 N2 C15 C16 171.6(2)
C20 N2 C15 C14 179.4(2)
Cu1 N2 C15 C14 -8.8(3)
N1 C14 C15 N2 4.1(3)
C13 C14 C15 N2 -174.0(3)
N1 C14 C15 C16 -176.3(3)
C13 C14 C15 C16 5.5(4)
N2 C15 C16 C17 -1.0(4)
C14 C15 C16 C17 179.4(3)
C15 C16 C17 C18 1.0(4)
C16 C17 C18 C20 0.2(4)
C16 C17 C18 C19 -179.7(3)
C15 N2 C20 C18 1.5(4)
Cu1 N2 C20 C18 -169.0(2)
C17 C18 C20 N2 -1.5(4)
C19 C18 C20 N2 178.3(3)
